data_4086670
loop_
_publ_author_name
'Gonz\'alez-P\'erez, Juan I.'
'Mart\'in, Avelino'
'Mena, Miguel'
'Santamar\'ia, Cristina'

_publ_section_title
;
 C--H Activation on an Oxo-Bridged Dititanium Complex: From Alkyl to
 \m-Alkylidene Functionalities
;
_journal_issue 15
_journal_name_full Organometallics
_journal_page_first 2488
_journal_paper_doi 10.1021/acs.organomet.6b00381
_journal_volume 35
_journal_year 2016
_chemical_formula_moiety 'C38 H68 N2 O1 Si2 Ti2'
_chemical_formula_sum 'C38 H68 N2 O Si2 Ti2'
_chemical_formula_weight 720.92
_space_group_IT_number 2
_symmetry_cell_setting triclinic
_symmetry_Int_Tables_number 2
_symmetry_space_group_name_Hall '-P 1'
_symmetry_space_group_name_H-M 'P -1'
_atom_sites_solution_hydrogens geom
_atom_sites_solution_primary direct
_atom_sites_solution_secondary difmap
_audit_conform_dict_location ftp://ftp.iucr.org/pub/cif_core.dic
_audit_conform_dict_name cif_core.dic
_audit_conform_dict_version 2.4.3
_audit_creation_date 2015-10-22T11:01:23-00:00
_audit_creation_method 'WinGX routine CIF_UPDATE'
_cell_angle_alpha 86.695(14)
_cell_angle_beta 78.181(12)
_cell_angle_gamma 63.879(11)
_cell_formula_units_Z 2
_cell_length_a 10.9703(10)
_cell_length_b 11.2640(17)
_cell_length_c 18.925(4)
_cell_measurement_reflns_used 35
_cell_measurement_temperature 150(2)
_cell_measurement_theta_max 20
_cell_measurement_theta_min 3
_cell_measurement_wavelength 0.71073
_cell_volume 2053.8(6)
_computing_cell_refinement 'Dirax/lsq (Duisenberg & Schreurs, 1989-2000)'
_computing_data_collection 'Collect (Bruker AXS BV, 1997-2004)'
_computing_data_reduction 'EvalCCD (Duisenberg & Schreurs 1990-2000)'
_computing_molecular_graphics 'DIAMOND (Brandenburg, 2006)'
_computing_publication_material 'WinGX publication routines (Farrugia, 2012)'
_computing_structure_refinement 'SHELXL-2014/7 (Sheldrick, 2015)'
_computing_structure_solution 'SHELXS-2013/1 (Sheldrick, 2008)'
_diffrn_ambient_temperature 150(2)
_diffrn_detector 'CCD plate'
_diffrn_detector_area_resol_mean 9
_diffrn_measured_fraction_theta_full 0.998
_diffrn_measured_fraction_theta_max 0.998
_diffrn_measurement_device '95mm CCD camera on \k-goniostat'
_diffrn_measurement_device_type KappaCCD
_diffrn_measurement_method 'CCD rotation images, thick slices'
_diffrn_orient_matrix_UB_11 0.01
_diffrn_orient_matrix_UB_12 0
_diffrn_orient_matrix_UB_13 0
_diffrn_orient_matrix_UB_21 0
_diffrn_orient_matrix_UB_22 0.01
_diffrn_orient_matrix_UB_23 0
_diffrn_orient_matrix_UB_31 0
_diffrn_orient_matrix_UB_32 0
_diffrn_orient_matrix_UB_33 0.01
_diffrn_radiation_monochromator 'horizonally mounted graphite crystal'
_diffrn_radiation_probe x-ray
_diffrn_radiation_type MoK\a
_diffrn_radiation_wavelength 0.71073
_diffrn_reflns_av_R_equivalents 0.1932
_diffrn_reflns_av_unetI/netI 0.1255
_diffrn_reflns_Laue_measured_fraction_full 0.998
_diffrn_reflns_Laue_measured_fraction_max 0.998
_diffrn_reflns_limit_h_max 13
_diffrn_reflns_limit_h_min -13
_diffrn_reflns_limit_k_max 13
_diffrn_reflns_limit_k_min -13
_diffrn_reflns_limit_l_max 22
_diffrn_reflns_limit_l_min -22
_diffrn_reflns_number 37038
_diffrn_reflns_point_group_measured_fraction_full 0.998
_diffrn_reflns_point_group_measured_fraction_max 0.998
_diffrn_reflns_reduction_process
;
        Scaled and merged with Sortav
        R.H. Blessing, (1987) Cryst. Rev. 1, 3-58
        R.H. Blessing, (1989) J. Appl. Cryst. 22, 396-397
;
_diffrn_reflns_theta_full 25
_diffrn_reflns_theta_max 25.24
_diffrn_reflns_theta_min 3.039
_diffrn_source 'Enraf Nonius FR590'
_diffrn_standards_number 0
_exptl_absorpt_coefficient_mu 0.476
_exptl_absorpt_correction_T_max 1.022
_exptl_absorpt_correction_T_min 0.939
_exptl_absorpt_correction_type multi-scan
_exptl_absorpt_process_details
;
 R.H. Blessing, Acta Cryst. (1995), A51, 33-38
;
_exptl_crystal_colour yellow
_exptl_crystal_density_diffrn 1.166
_exptl_crystal_density_method 'not measured'
_exptl_crystal_description prismatic
_exptl_crystal_F_000 780
_exptl_crystal_size_max 0.099
_exptl_crystal_size_mid 0.052
_exptl_crystal_size_min 0.047
_refine_diff_density_max 0.546
_refine_diff_density_min -0.386
_refine_diff_density_rms 0.08
_refine_ls_extinction_method none
_refine_ls_goodness_of_fit_ref 1.029
_refine_ls_hydrogen_treatment constr
_refine_ls_matrix_type full
_refine_ls_number_constraints 0
_refine_ls_number_parameters 426
_refine_ls_number_reflns 7425
_refine_ls_number_restraints 0
_refine_ls_restrained_S_all 1.029
_refine_ls_R_factor_all 0.1515
_refine_ls_R_factor_gt 0.0684
_refine_ls_shift/su_max 0.004
_refine_ls_shift/su_mean 0
_refine_ls_structure_factor_coef Fsqd
_refine_ls_weighting_details 'w=1/[\s^2^(Fo^2^)+(0.0428P)^2^+3.7470P] where P=(Fo^2^+2Fc^2^)/3'
_refine_ls_weighting_scheme calc
_refine_ls_wR_factor_gt 0.1241
_refine_ls_wR_factor_ref 0.1567
_reflns_Friedel_coverage 0
_reflns_number_gt 4186
_reflns_number_total 7425
_reflns_threshold_expression 'I > 2\s(I)'
_cod_data_source_file om6b00381_si_001.cif
_cod_data_source_block 6
_cod_original_formula_sum 'C38 H68 N2 O1 Si2 Ti2'
_cod_database_code 4086670

loop_
_symmetry_equiv_pos_as_xyz
'x, y, z'
'-x, -y, -z'

loop_
_atom_site_label
_atom_site_type_symbol
_atom_site_fract_x
_atom_site_fract_y
_atom_site_fract_z
_atom_site_U_iso_or_equiv
_atom_site_adp_type
_atom_site_occupancy
_atom_site_site_symmetry_order
_atom_site_calc_flag
_atom_site_refinement_flags_posn
_atom_site_refinement_flags_adp
C11 C 0.4007(6) 0.4018(5) 0.0630(3) 0.0362(13) Uani 1 1 d . .
C12 C 0.4111(6) 0.4922(5) 0.1080(3) 0.0375(13) Uani 1 1 d . .
C13 C 0.2843(6) 0.6050(5) 0.1211(3) 0.0430(14) Uani 1 1 d . .
C14 C 0.1900(6) 0.5843(5) 0.0887(3) 0.0400(13) Uani 1 1 d . .
C15 C 0.2638(5) 0.4594(5) 0.0511(2) 0.0349(12) Uani 1 1 d . .
C16 C 0.5188(6) 0.2753(6) 0.0313(3) 0.0504(15) Uani 1 1 d . .
H16A H 0.4879 0.2333 -0.0006 0.076 Uiso 1 1 calc R U
H16B H 0.5521 0.2159 0.0702 0.076 Uiso 1 1 calc R U
H16C H 0.5941 0.2936 0.0035 0.076 Uiso 1 1 calc R U
C17 C 0.5415(6) 0.4742(6) 0.1304(3) 0.0537(16) Uani 1 1 d . .
H17A H 0.5177 0.5259 0.1753 0.081 Uiso 1 1 calc R U
H17B H 0.5953 0.5046 0.0924 0.081 Uiso 1 1 calc R U
H17C H 0.5965 0.3804 0.1383 0.081 Uiso 1 1 calc R U
C18 C 0.2512(7) 0.7342(5) 0.1581(3) 0.0578(17) Uani 1 1 d . .
H18A H 0.3244 0.7213 0.1842 0.087 Uiso 1 1 calc R U
H18B H 0.1623 0.7638 0.1923 0.087 Uiso 1 1 calc R U
H18C H 0.2454 0.8012 0.1218 0.087 Uiso 1 1 calc R U
C19 C 0.0434(6) 0.6807(6) 0.0876(3) 0.0582(17) Uani 1 1 d . .
H19A H 0.0047 0.7383 0.1313 0.087 Uiso 1 1 calc R U
H19B H -0.0116 0.6325 0.086 0.087 Uiso 1 1 calc R U
H19C H 0.0411 0.7346 0.0449 0.087 Uiso 1 1 calc R U
C20 C 0.2078(6) 0.4118(6) -0.0009(3) 0.0480(15) Uani 1 1 d . .
H20A H 0.2797 0.3277 -0.0241 0.072 Uiso 1 1 calc R U
H20B H 0.1791 0.4775 -0.0378 0.072 Uiso 1 1 calc R U
H20C H 0.1277 0.3989 0.025 0.072 Uiso 1 1 calc R U
C21 C 0.5264(5) -0.0911(5) 0.2795(3) 0.0345(12) Uani 1 1 d . .
C22 C 0.5326(5) -0.0459(5) 0.3456(3) 0.0308(11) Uani 1 1 d . .
C23 C 0.6042(5) 0.0327(4) 0.3312(2) 0.0280(11) Uani 1 1 d . .
C24 C 0.6424(5) 0.0373(5) 0.2549(3) 0.0317(12) Uani 1 1 d . .
C25 C 0.5915(5) -0.0383(5) 0.2237(3) 0.0343(12) Uani 1 1 d . .
C26 C 0.4733(6) -0.1911(5) 0.2711(3) 0.0487(15) Uani 1 1 d . .
H26A H 0.5347 -0.2769 0.2874 0.073 Uiso 1 1 calc R U
H26B H 0.4712 -0.1997 0.2202 0.073 Uiso 1 1 calc R U
H26C H 0.3796 -0.1617 0.3002 0.073 Uiso 1 1 calc R U
C27 C 0.4857(6) -0.0863(6) 0.4191(3) 0.0480(15) Uani 1 1 d . .
H27A H 0.424 -0.1268 0.4159 0.072 Uiso 1 1 calc R U
H27B H 0.4359 -0.0082 0.452 0.072 Uiso 1 1 calc R U
H27C H 0.5664 -0.1503 0.4374 0.072 Uiso 1 1 calc R U
C28 C 0.6529(5) 0.0814(5) 0.3871(3) 0.0384(13) Uani 1 1 d . .
H28A H 0.5727 0.1474 0.4196 0.058 Uiso 1 1 calc R U
H28B H 0.7128 0.1217 0.3631 0.058 Uiso 1 1 calc R U
H28C H 0.705 0.0069 0.415 0.058 Uiso 1 1 calc R U
C29 C 0.7269(5) 0.1015(6) 0.2139(3) 0.0448(14) Uani 1 1 d . .
H29A H 0.8142 0.0336 0.1871 0.067 Uiso 1 1 calc R U
H29B H 0.7467 0.1504 0.2476 0.067 Uiso 1 1 calc R U
H29C H 0.6755 0.1627 0.18 0.067 Uiso 1 1 calc R U
C30 C 0.6166(6) -0.0678(5) 0.1445(3) 0.0502(15) Uani 1 1 d . .
H30A H 0.705 -0.1463 0.1301 0.075 Uiso 1 1 calc R U
H30B H 0.6198 0.0079 0.1174 0.075 Uiso 1 1 calc R U
H30C H 0.5414 -0.0845 0.1342 0.075 Uiso 1 1 calc R U
C31 C 0.2731(6) 0.5770(5) 0.3234(3) 0.0387(13) Uani 1 1 d . .
H31A H 0.1931 0.6435 0.3568 0.046 Uiso 1 1 calc R U
H31B H 0.3313 0.62 0.2991 0.046 Uiso 1 1 calc R U
C32 C 0.3365(5) 0.2939(5) 0.3740(2) 0.0307(11) Uani 1 1 d . .
H32A H 0.234 0.3335 0.3867 0.037 Uiso 1 1 calc R U
H32B H 0.3692 0.2396 0.4153 0.037 Uiso 1 1 calc R U
C33 C 0.3308(6) 0.5058(6) 0.4721(3) 0.0517(16) Uani 1 1 d . .
H33A H 0.2318 0.5332 0.4908 0.078 Uiso 1 1 calc R U
H33B H 0.3504 0.5828 0.4714 0.078 Uiso 1 1 calc R U
H33C H 0.3849 0.4393 0.5032 0.078 Uiso 1 1 calc R U
C34 C 0.5616(6) 0.4068(6) 0.3424(3) 0.0522(16) Uani 1 1 d . .
H34A H 0.6211 0.35 0.3747 0.078 Uiso 1 1 calc R U
H34B H 0.5654 0.4923 0.3397 0.078 Uiso 1 1 calc R U
H34C H 0.594 0.3642 0.294 0.078 Uiso 1 1 calc R U
C41 C 0.1846(6) 0.0576(5) 0.2130(3) 0.0370(13) Uani 1 1 d . .
H41A H 0.0981 0.0549 0.2394 0.044 Uiso 1 1 calc R U
H41B H 0.2489 -0.0322 0.1921 0.044 Uiso 1 1 calc R U
C42 C 0.1048(5) 0.3454(5) 0.1683(3) 0.0333(12) Uani 1 1 d . .
H42A H 0.044 0.3591 0.2166 0.04 Uiso 1 1 calc R U
H42B H 0.0464 0.4076 0.1364 0.04 Uiso 1 1 calc R U
C43 C -0.0094(7) 0.1746(7) 0.1097(3) 0.069(2) Uani 1 1 d . .
H43A H -0.0886 0.2071 0.1504 0.103 Uiso 1 1 calc R U
H43B H 0.0133 0.0833 0.0965 0.103 Uiso 1 1 calc R U
H43C H -0.0329 0.2306 0.0683 0.103 Uiso 1 1 calc R U
C44 C 0.2937(7) 0.0984(6) 0.0607(3) 0.0621(18) Uani 1 1 d . .
H44A H 0.2712 0.142 0.0157 0.093 Uiso 1 1 calc R U
H44B H 0.3147 0.0048 0.056 0.093 Uiso 1 1 calc R U
H44C H 0.3745 0.1055 0.0707 0.093 Uiso 1 1 calc R U
C51 C 0.2223(5) 0.5322(4) 0.2686(3) 0.0300(12) Uani 1 1 d . .
C52 C -0.0357(5) 0.6286(5) 0.3088(3) 0.0463(14) Uani 1 1 d . .
C53 C -0.1451(5) 0.6110(6) 0.2780(3) 0.0564(17) Uani 1 1 d . .
H53A H -0.1384 0.6352 0.2272 0.085 Uiso 1 1 calc R U
H53B H -0.2374 0.6682 0.3055 0.085 Uiso 1 1 calc R U
H53C H -0.1296 0.5185 0.2814 0.085 Uiso 1 1 calc R U
C54 C -0.0635(7) 0.7732(6) 0.3053(4) 0.071(2) Uani 1 1 d . .
H54A H 0.003 0.7864 0.3276 0.107 Uiso 1 1 calc R U
H54B H -0.1579 0.8284 0.3313 0.107 Uiso 1 1 calc R U
H54C H -0.0536 0.7982 0.2547 0.107 Uiso 1 1 calc R U
C55 C -0.0396(6) 0.5842(6) 0.3864(3) 0.0551(16) Uani 1 1 d . .
H55A H -0.0197 0.4904 0.3875 0.083 Uiso 1 1 calc R U
H55B H -0.1317 0.6368 0.4156 0.083 Uiso 1 1 calc R U
H55C H 0.0301 0.5968 0.406 0.083 Uiso 1 1 calc R U
C61 C 0.2479(5) 0.0958(4) 0.2638(2) 0.0275(11) Uani 1 1 d . .
C62 C 0.0890(5) 0.1351(5) 0.3845(2) 0.0335(12) Uani 1 1 d . .
C63 C 0.0920(6) 0.1838(6) 0.4569(3) 0.0447(14) Uani 1 1 d . .
H63A H 0.1816 0.1282 0.47 0.067 Uiso 1 1 calc R U
H63B H 0.0175 0.179 0.4938 0.067 Uiso 1 1 calc R U
H63C H 0.079 0.2756 0.4535 0.067 Uiso 1 1 calc R U
C64 C 0.0978(6) -0.0039(6) 0.3917(3) 0.0529(16) Uani 1 1 d . .
H64A H 0.1035 -0.0386 0.3442 0.079 Uiso 1 1 calc R U
H64B H 0.015 -0.0006 0.425 0.079 Uiso 1 1 calc R U
H64C H 0.1805 -0.0617 0.4106 0.079 Uiso 1 1 calc R U
C65 C -0.0449(5) 0.2288(6) 0.3605(3) 0.0499(15) Uani 1 1 d . .
H65A H -0.0441 0.3147 0.3501 0.075 Uiso 1 1 calc R U
H65B H -0.1243 0.2403 0.3991 0.075 Uiso 1 1 calc R U
H65C H -0.0521 0.1914 0.3169 0.075 Uiso 1 1 calc R U
N1 N 0.1029(4) 0.5469(4) 0.2628(2) 0.0337(10) Uani 1 1 d . .
N2 N 0.2117(4) 0.1295(4) 0.3304(2) 0.0281(9) Uani 1 1 d . .
O1 O 0.3811(3) 0.2633(3) 0.21112(15) 0.0285(7) Uani 1 1 d . .
Si1 Si 0.37934(14) 0.43314(14) 0.37786(7) 0.0326(4) Uani 1 1 d . .
Si2 Si 0.14329(16) 0.17973(15) 0.13635(7) 0.0348(4) Uani 1 1 d . .
Ti1 Ti 0.25512(9) 0.41830(8) 0.17945(4) 0.0285(2) Uani 1 1 d . .
Ti2 Ti 0.39396(9) 0.14900(8) 0.28497(4) 0.0261(2) Uani 1 1 d . .

loop_
_atom_site_aniso_label
_atom_site_aniso_U_11
_atom_site_aniso_U_22
_atom_site_aniso_U_33
_atom_site_aniso_U_23
_atom_site_aniso_U_13
_atom_site_aniso_U_12
C11 0.049(3) 0.039(3) 0.028(3) 0.006(2) -0.004(3) -0.027(3)
C12 0.048(3) 0.040(3) 0.038(3) 0.015(3) -0.014(3) -0.030(3)
C13 0.073(4) 0.028(3) 0.040(3) 0.011(2) -0.021(3) -0.031(3)
C14 0.054(4) 0.033(3) 0.039(3) 0.010(3) -0.021(3) -0.019(3)
C15 0.045(3) 0.043(3) 0.028(3) 0.014(2) -0.013(3) -0.029(3)
C16 0.053(4) 0.055(4) 0.042(3) 0.004(3) 0.003(3) -0.027(3)
C17 0.059(4) 0.064(4) 0.055(4) 0.022(3) -0.018(3) -0.042(4)
C18 0.093(5) 0.038(4) 0.058(4) 0.015(3) -0.030(4) -0.038(4)
C19 0.071(4) 0.047(4) 0.052(4) 0.012(3) -0.032(3) -0.014(3)
C20 0.066(4) 0.055(4) 0.037(3) 0.014(3) -0.021(3) -0.036(3)
C21 0.033(3) 0.018(3) 0.047(3) 0.000(2) -0.013(3) -0.005(2)
C22 0.030(3) 0.020(3) 0.038(3) 0.005(2) -0.010(2) -0.006(2)
C23 0.024(3) 0.022(3) 0.030(3) 0.001(2) -0.007(2) -0.003(2)
C24 0.022(3) 0.028(3) 0.040(3) 0.005(2) -0.004(2) -0.008(2)
C25 0.036(3) 0.025(3) 0.030(3) -0.004(2) -0.008(2) -0.001(2)
C26 0.054(4) 0.028(3) 0.069(4) 0.005(3) -0.026(3) -0.017(3)
C27 0.052(4) 0.048(4) 0.048(3) 0.020(3) -0.022(3) -0.023(3)
C28 0.034(3) 0.035(3) 0.040(3) -0.002(2) -0.014(3) -0.007(3)
C29 0.033(3) 0.052(4) 0.045(3) 0.005(3) -0.002(3) -0.017(3)
C30 0.052(4) 0.038(3) 0.042(3) -0.012(3) -0.006(3) -0.002(3)
C31 0.046(3) 0.026(3) 0.048(3) -0.002(2) -0.019(3) -0.015(3)
C32 0.024(3) 0.034(3) 0.029(3) 0.000(2) -0.005(2) -0.009(2)
C33 0.066(4) 0.052(4) 0.042(3) -0.006(3) -0.015(3) -0.028(3)
C34 0.043(4) 0.044(4) 0.072(4) 0.010(3) -0.019(3) -0.019(3)
C41 0.048(3) 0.033(3) 0.039(3) 0.002(2) -0.012(3) -0.025(3)
C42 0.034(3) 0.034(3) 0.034(3) 0.004(2) -0.010(2) -0.015(3)
C43 0.093(5) 0.092(5) 0.068(4) 0.034(4) -0.046(4) -0.073(5)
C44 0.096(5) 0.045(4) 0.045(3) -0.002(3) 0.006(4) -0.039(4)
C51 0.039(3) 0.015(3) 0.037(3) 0.007(2) -0.014(3) -0.011(2)
C52 0.034(3) 0.037(3) 0.055(4) -0.010(3) -0.011(3) -0.002(3)
C53 0.028(3) 0.054(4) 0.073(4) -0.013(3) -0.013(3) -0.003(3)
C54 0.061(4) 0.037(4) 0.101(5) -0.016(4) -0.034(4) 0.001(3)
C55 0.036(3) 0.067(4) 0.049(4) -0.019(3) 0.000(3) -0.011(3)
C61 0.034(3) 0.021(3) 0.027(3) 0.002(2) -0.008(2) -0.012(2)
C62 0.035(3) 0.039(3) 0.032(3) 0.002(2) 0.000(2) -0.024(3)
C63 0.049(4) 0.063(4) 0.031(3) 0.003(3) -0.003(3) -0.034(3)
C64 0.063(4) 0.059(4) 0.046(3) 0.001(3) 0.001(3) -0.040(4)
C65 0.036(3) 0.070(4) 0.044(3) -0.002(3) -0.003(3) -0.026(3)
N1 0.032(3) 0.027(2) 0.038(2) -0.0023(19) -0.013(2) -0.007(2)
N2 0.031(2) 0.024(2) 0.031(2) 0.0003(18) -0.0049(19) -0.0134(19)
O1 0.0286(18) 0.0291(19) 0.0258(17) -0.0006(14) -0.0017(15) -0.0121(16)
Si1 0.0331(8) 0.0333(8) 0.0350(8) -0.0007(6) -0.0108(7) -0.0158(7)
Si2 0.0458(9) 0.0406(9) 0.0284(7) 0.0020(6) -0.0097(7) -0.0274(8)
Ti1 0.0330(5) 0.0257(5) 0.0296(5) 0.0042(4) -0.0100(4) -0.0141(4)
Ti2 0.0267(5) 0.0238(5) 0.0270(5) 0.0022(4) -0.0064(4) -0.0101(4)

loop_
_atom_type_symbol
_atom_type_description
_atom_type_scat_dispersion_real
_atom_type_scat_dispersion_imag
_atom_type_scat_source
C C 0.0033 0.0016 'International Tables Vol C Tables 4.2.6.8 and 6.1.1.4'
H H 0 0 'International Tables Vol C Tables 4.2.6.8 and 6.1.1.4'
N N 0.0061 0.0033 'International Tables Vol C Tables 4.2.6.8 and 6.1.1.4'
O O 0.0106 0.006 'International Tables Vol C Tables 4.2.6.8 and 6.1.1.4'
Si Si 0.0817 0.0704 'International Tables Vol C Tables 4.2.6.8 and 6.1.1.4'
Ti Ti 0.2776 0.4457 'International Tables Vol C Tables 4.2.6.8 and 6.1.1.4'

loop_
_exptl_crystal_face_index_h
_exptl_crystal_face_index_k
_exptl_crystal_face_index_l
_exptl_crystal_face_perp_dist
8 7 14 0.108
1 -4 7 0.069
-6 -5 -10 0.018
1 3 -1 0.09
6 1 -9 0.027
1 0 11 0.103
-5 -1 11 0.093
-1 0 -2 0.025

loop_
_geom_angle_atom_site_label_1
_geom_angle_atom_site_label_2
_geom_angle_atom_site_label_3
_geom_angle
C15 C11 C12 107.2(5)
C15 C11 C16 128.2(5)
C12 C11 C16 124.4(5)
C15 C11 Ti1 74.3(3)
C12 C11 Ti1 71.5(3)
C16 C11 Ti1 123.0(3)
C13 C12 C11 108.4(5)
C13 C12 C17 126.2(5)
C11 C12 C17 125.1(5)
C13 C12 Ti1 75.6(3)
C11 C12 Ti1 74.0(3)
C17 C12 Ti1 121.6(3)
C12 C13 C14 108.6(5)
C12 C13 C18 127.6(5)
C14 C13 C18 123.6(5)
C12 C13 Ti1 70.7(3)
C14 C13 Ti1 73.1(3)
C18 C13 Ti1 125.9(4)
C13 C14 C15 107.2(5)
C13 C14 C19 126.7(5)
C15 C14 C19 125.8(5)
C13 C14 Ti1 73.2(3)
C15 C14 Ti1 73.2(3)
C19 C14 Ti1 123.5(4)
C11 C15 C14 108.4(4)
C11 C15 C20 127.3(5)
C14 C15 C20 123.6(5)
C11 C15 Ti1 71.8(3)
C14 C15 Ti1 72.9(3)
C20 C15 Ti1 128.6(3)
C11 C16 H16A 109.5
C11 C16 H16B 109.5
H16A C16 H16B 109.5
C11 C16 H16C 109.5
H16A C16 H16C 109.5
H16B C16 H16C 109.5
C12 C17 H17A 109.5
C12 C17 H17B 109.5
H17A C17 H17B 109.5
C12 C17 H17C 109.5
H17A C17 H17C 109.5
H17B C17 H17C 109.5
C13 C18 H18A 109.5
C13 C18 H18B 109.5
H18A C18 H18B 109.5
C13 C18 H18C 109.5
H18A C18 H18C 109.5
H18B C18 H18C 109.5
C14 C19 H19A 109.5
C14 C19 H19B 109.5
H19A C19 H19B 109.5
C14 C19 H19C 109.5
H19A C19 H19C 109.5
H19B C19 H19C 109.5
C15 C20 H20A 109.5
C15 C20 H20B 109.5
H20A C20 H20B 109.5
C15 C20 H20C 109.5
H20A C20 H20C 109.5
H20B C20 H20C 109.5
C22 C21 C25 108.1(4)
C22 C21 C26 125.1(5)
C25 C21 C26 126.5(5)
C22 C21 Ti2 73.2(3)
C25 C21 Ti2 71.3(3)
C26 C21 Ti2 126.5(3)
C21 C22 C23 108.3(4)
C21 C22 C27 126.1(5)
C23 C22 C27 125.2(4)
C21 C22 Ti2 73.4(3)
C23 C22 Ti2 72.4(2)
C27 C22 Ti2 125.3(3)
C22 C23 C24 108.1(4)
C22 C23 C28 124.7(4)
C24 C23 C28 126.4(4)
C22 C23 Ti2 74.0(3)
C24 C23 Ti2 72.2(3)
C28 C23 Ti2 127.9(3)
C25 C24 C23 107.0(4)
C25 C24 C29 125.1(5)
C23 C24 C29 127.8(4)
C25 C24 Ti2 72.5(3)
C23 C24 Ti2 73.4(3)
C29 C24 Ti2 122.2(3)
C21 C25 C24 108.5(4)
C21 C25 C30 126.1(5)
C24 C25 C30 125.1(5)
C21 C25 Ti2 75.0(3)
C24 C25 Ti2 73.2(3)
C30 C25 Ti2 122.8(3)
C21 C26 H26A 109.5
C21 C26 H26B 109.5
H26A C26 H26B 109.5
C21 C26 H26C 109.5
H26A C26 H26C 109.5
H26B C26 H26C 109.5
C22 C27 H27A 109.5
C22 C27 H27B 109.5
H27A C27 H27B 109.5
C22 C27 H27C 109.5
H27A C27 H27C 109.5
H27B C27 H27C 109.5
C23 C28 H28A 109.5
C23 C28 H28B 109.5
H28A C28 H28B 109.5
C23 C28 H28C 109.5
H28A C28 H28C 109.5
H28B C28 H28C 109.5
C24 C29 H29A 109.5
C24 C29 H29B 109.5
H29A C29 H29B 109.5
C24 C29 H29C 109.5
H29A C29 H29C 109.5
H29B C29 H29C 109.5
C25 C30 H30A 109.5
C25 C30 H30B 109.5
H30A C30 H30B 109.5
C25 C30 H30C 109.5
H30A C30 H30C 109.5
H30B C30 H30C 109.5
C51 C31 Si1 112.0(3)
C51 C31 H31A 109.2
Si1 C31 H31A 109.2
C51 C31 H31B 109.2
Si1 C31 H31B 109.2
H31A C31 H31B 107.9
Si1 C32 Ti2 129.9(2)
Si1 C32 H32A 104.8
Ti2 C32 H32A 104.8
Si1 C32 H32B 104.8
Ti2 C32 H32B 104.8
H32A C32 H32B 105.8
Si1 C33 H33A 109.5
Si1 C33 H33B 109.5
H33A C33 H33B 109.5
Si1 C33 H33C 109.5
H33A C33 H33C 109.5
H33B C33 H33C 109.5
Si1 C34 H34A 109.5
Si1 C34 H34B 109.5
H34A C34 H34B 109.5
Si1 C34 H34C 109.5
H34A C34 H34C 109.5
H34B C34 H34C 109.5
C61 C41 Si2 111.5(3)
C61 C41 H41A 109.3
Si2 C41 H41A 109.3
C61 C41 H41B 109.3
Si2 C41 H41B 109.3
H41A C41 H41B 108
Si2 C42 Ti1 126.8(3)
Si2 C42 H42A 105.6
Ti1 C42 H42A 105.6
Si2 C42 H42B 105.6
Ti1 C42 H42B 105.6
H42A C42 H42B 106.1
Si2 C43 H43A 109.5
Si2 C43 H43B 109.5
H43A C43 H43B 109.5
Si2 C43 H43C 109.5
H43A C43 H43C 109.5
H43B C43 H43C 109.5
Si2 C44 H44A 109.5
Si2 C44 H44B 109.5
H44A C44 H44B 109.5
Si2 C44 H44C 109.5
H44A C44 H44C 109.5
H44B C44 H44C 109.5
N1 C51 C31 133.5(5)
N1 C51 Ti1 74.4(3)
C31 C51 Ti1 151.7(4)
N1 C52 C54 108.9(5)
N1 C52 C55 110.3(4)
C54 C52 C55 110.6(5)
N1 C52 C53 108.1(4)
C54 C52 C53 108.9(5)
C55 C52 C53 110.0(5)
C52 C53 H53A 109.5
C52 C53 H53B 109.5
H53A C53 H53B 109.5
C52 C53 H53C 109.5
H53A C53 H53C 109.5
H53B C53 H53C 109.5
C52 C54 H54A 109.5
C52 C54 H54B 109.5
H54A C54 H54B 109.5
C52 C54 H54C 109.5
H54A C54 H54C 109.5
H54B C54 H54C 109.5
C52 C55 H55A 109.5
C52 C55 H55B 109.5
H55A C55 H55B 109.5
C52 C55 H55C 109.5
H55A C55 H55C 109.5
H55B C55 H55C 109.5
N2 C61 C41 133.8(5)
N2 C61 Ti2 74.6(3)
C41 C61 Ti2 151.2(4)
N2 C62 C63 108.9(4)
N2 C62 C65 110.3(4)
C63 C62 C65 109.6(4)
N2 C62 C64 108.7(4)
C63 C62 C64 109.2(4)
C65 C62 C64 110.1(4)
C62 C63 H63A 109.5
C62 C63 H63B 109.5
H63A C63 H63B 109.5
C62 C63 H63C 109.5
H63A C63 H63C 109.5
H63B C63 H63C 109.5
C62 C64 H64A 109.5
C62 C64 H64B 109.5
H64A C64 H64B 109.5
C62 C64 H64C 109.5
H64A C64 H64C 109.5
H64B C64 H64C 109.5
C62 C65 H65A 109.5
C62 C65 H65B 109.5
H65A C65 H65B 109.5
C62 C65 H65C 109.5
H65A C65 H65C 109.5
H65B C65 H65C 109.5
C51 N1 C52 129.5(4)
C51 N1 Ti1 70.0(3)
C52 N1 Ti1 160.5(3)
C61 N2 C62 129.6(4)
C61 N2 Ti2 70.0(3)
C62 N2 Ti2 160.3(3)
Ti2 O1 Ti1 140.75(18)
C32 Si1 C34 118.8(2)
C32 Si1 C33 112.0(2)
C34 Si1 C33 106.1(3)
C32 Si1 C31 110.7(2)
C34 Si1 C31 103.7(2)
C33 Si1 C31 104.2(2)
C42 Si2 C44 118.1(2)
C42 Si2 C43 112.1(3)
C44 Si2 C43 106.8(3)
C42 Si2 C41 110.2(2)
C44 Si2 C41 103.8(3)
C43 Si2 C41 104.8(2)
O1 Ti1 C51 95.46(16)
O1 Ti1 N1 114.19(14)
C51 Ti1 N1 35.63(16)
O1 Ti1 C42 96.75(16)
C51 Ti1 C42 120.3(2)
N1 Ti1 C42 87.12(17)
O1 Ti1 C12 99.39(16)
C51 Ti1 C12 93.82(19)
N1 Ti1 C12 117.80(18)
C42 Ti1 C12 140.48(18)
O1 Ti1 C11 94.41(16)
C51 Ti1 C11 128.37(18)
N1 Ti1 C11 145.83(17)
C42 Ti1 C11 108.59(18)
C12 Ti1 C11 34.55(16)
O1 Ti1 C14 151.05(17)
C51 Ti1 C14 101.65(18)
N1 Ti1 C14 92.88(17)
C42 Ti1 C14 94.57(18)
C12 Ti1 C14 56.63(18)
C11 Ti1 C14 56.68(18)
O1 Ti1 C13 130.94(17)
C51 Ti1 C13 79.86(18)
N1 Ti1 C13 89.94(18)
C42 Ti1 C13 127.96(18)
C12 Ti1 C13 33.73(18)
C11 Ti1 C13 56.30(18)
C14 Ti1 C13 33.69(16)
O1 Ti1 C15 121.32(16)
C51 Ti1 C15 134.08(17)
N1 Ti1 C15 124.43(17)
C42 Ti1 C15 84.29(17)
C12 Ti1 C15 56.54(16)
C11 Ti1 C15 33.89(16)
C14 Ti1 C15 33.91(17)
C13 Ti1 C15 55.77(16)
O1 Ti2 C61 95.63(16)
O1 Ti2 N2 116.07(14)
C61 Ti2 N2 35.43(15)
O1 Ti2 C32 97.10(16)
C61 Ti2 C32 119.35(18)
N2 Ti2 C32 87.11(16)
O1 Ti2 C25 97.16(16)
C61 Ti2 C25 96.25(18)
N2 Ti2 C25 119.09(17)
C32 Ti2 C25 139.87(17)
O1 Ti2 C24 93.79(15)
C61 Ti2 C24 130.52(18)
N2 Ti2 C24 145.27(16)
C32 Ti2 C24 107.40(17)
C25 Ti2 C24 34.31(16)
O1 Ti2 C23 122.30(15)
C61 Ti2 C23 133.57(17)
N2 Ti2 C23 121.59(15)
C32 Ti2 C23 84.18(16)
C25 Ti2 C23 56.64(16)
C24 Ti2 C23 34.38(15)
O1 Ti2 C22 149.87(16)
C61 Ti2 C22 100.64(17)
N2 Ti2 C22 91.24(15)
C32 Ti2 C22 96.76(17)
C25 Ti2 C22 56.15(16)
C24 Ti2 C22 56.48(16)
C23 Ti2 C22 33.64(15)
O1 Ti2 C21 128.14(16)
C61 Ti2 C21 80.37(17)
N2 Ti2 C21 89.93(16)
C32 Ti2 C21 130.05(17)
C25 Ti2 C21 33.79(16)
C24 Ti2 C21 56.38(16)
C23 Ti2 C21 55.89(16)
C22 Ti2 C21 33.44(15)

loop_
_geom_bond_atom_site_label_1
_geom_bond_atom_site_label_2
_geom_bond_distance
C11 C15 1.411(7)
C11 C12 1.419(7)
C11 C16 1.492(7)
C11 Ti1 2.405(5)
C12 C13 1.396(7)
C12 C17 1.500(7)
C12 Ti1 2.373(5)
C13 C14 1.410(7)
C13 C18 1.513(7)
C13 Ti1 2.434(5)
C14 C15 1.420(7)
C14 C19 1.497(7)
C14 Ti1 2.432(5)
C15 C20 1.495(6)
C15 Ti1 2.437(5)
C16 H16A 0.98
C16 H16B 0.98
C16 H16C 0.98
C17 H17A 0.98
C17 H17B 0.98
C17 H17C 0.98
C18 H18A 0.98
C18 H18B 0.98
C18 H18C 0.98
C19 H19A 0.98
C19 H19B 0.98
C19 H19C 0.98
C20 H20A 0.98
C20 H20B 0.98
C20 H20C 0.98
C21 C22 1.402(7)
C21 C25 1.404(7)
C21 C26 1.507(7)
C21 Ti2 2.438(5)
C22 C23 1.404(6)
C22 C27 1.498(7)
C22 Ti2 2.436(4)
C23 C24 1.423(6)
C23 C28 1.503(6)
C23 Ti2 2.416(4)
C24 C25 1.413(7)
C24 C29 1.489(7)
C24 Ti2 2.400(5)
C25 C30 1.496(7)
C25 Ti2 2.391(5)
C26 H26A 0.98
C26 H26B 0.98
C26 H26C 0.98
C27 H27A 0.98
C27 H27B 0.98
C27 H27C 0.98
C28 H28A 0.98
C28 H28B 0.98
C28 H28C 0.98
C29 H29A 0.98
C29 H29B 0.98
C29 H29C 0.98
C30 H30A 0.98
C30 H30B 0.98
C30 H30C 0.98
C31 C51 1.478(6)
C31 Si1 1.919(5)
C31 H31A 0.99
C31 H31B 0.99
C32 Si1 1.834(5)
C32 Ti2 2.208(5)
C32 H32A 0.99
C32 H32B 0.99
C33 Si1 1.878(5)
C33 H33A 0.98
C33 H33B 0.98
C33 H33C 0.98
C34 Si1 1.868(6)
C34 H34A 0.98
C34 H34B 0.98
C34 H34C 0.98
C41 C61 1.475(6)
C41 Si2 1.921(5)
C41 H41A 0.99
C41 H41B 0.99
C42 Si2 1.833(5)
C42 Ti1 2.189(5)
C42 H42A 0.99
C42 H42B 0.99
C43 Si2 1.870(6)
C43 H43A 0.98
C43 H43B 0.98
C43 H43C 0.98
C44 Si2 1.861(6)
C44 H44A 0.98
C44 H44B 0.98
C44 H44C 0.98
C51 N1 1.273(6)
C51 Ti1 2.053(5)
C52 N1 1.495(7)
C52 C54 1.520(8)
C52 C55 1.522(7)
C52 C53 1.526(7)
C53 H53A 0.98
C53 H53B 0.98
C53 H53C 0.98
C54 H54A 0.98
C54 H54B 0.98
C54 H54C 0.98
C55 H55A 0.98
C55 H55B 0.98
C55 H55C 0.98
C61 N2 1.268(5)
C61 Ti2 2.056(5)
C62 N2 1.494(6)
C62 C63 1.516(6)
C62 C65 1.526(7)
C62 C64 1.525(7)
C63 H63A 0.98
C63 H63B 0.98
C63 H63C 0.98
C64 H64A 0.98
C64 H64B 0.98
C64 H64C 0.98
C65 H65A 0.98
C65 H65B 0.98
C65 H65C 0.98
N1 Ti1 2.105(4)
N2 Ti2 2.109(4)
O1 Ti2 1.829(3)
O1 Ti1 1.847(3)

loop_
_geom_torsion_atom_site_label_1
_geom_torsion_atom_site_label_2
_geom_torsion_atom_site_label_3
_geom_torsion_atom_site_label_4
_geom_torsion
C15 C11 C12 C13 -2.1(5)
C16 C11 C12 C13 173.8(5)
Ti1 C11 C12 C13 -68.3(4)
C15 C11 C12 C17 -176.1(4)
C16 C11 C12 C17 -0.2(8)
Ti1 C11 C12 C17 117.6(5)
C15 C11 C12 Ti1 66.3(3)
C16 C11 C12 Ti1 -117.9(5)
C11 C12 C13 C14 3.6(6)
C17 C12 C13 C14 177.6(5)
Ti1 C12 C13 C14 -63.7(4)
C11 C12 C13 C18 -171.8(5)
C17 C12 C13 C18 2.2(9)
Ti1 C12 C13 C18 120.9(5)
C11 C12 C13 Ti1 67.3(3)
C17 C12 C13 Ti1 -118.8(5)
C12 C13 C14 C15 -3.7(6)
C18 C13 C14 C15 171.9(5)
Ti1 C13 C14 C15 -65.9(3)
C12 C13 C14 C19 -178.3(5)
C18 C13 C14 C19 -2.6(8)
Ti1 C13 C14 C19 119.6(5)
C12 C13 C14 Ti1 62.2(3)
C18 C13 C14 Ti1 -122.2(5)
C12 C11 C15 C14 -0.2(5)
C16 C11 C15 C14 -175.9(5)
Ti1 C11 C15 C14 64.1(3)
C12 C11 C15 C20 170.5(4)
C16 C11 C15 C20 -5.2(8)
Ti1 C11 C15 C20 -125.1(5)
C12 C11 C15 Ti1 -64.4(3)
C16 C11 C15 Ti1 120.0(5)
C13 C14 C15 C11 2.4(5)
C19 C14 C15 C11 177.0(5)
Ti1 C14 C15 C11 -63.5(3)
C13 C14 C15 C20 -168.7(4)
C19 C14 C15 C20 5.9(8)
Ti1 C14 C15 C20 125.4(4)
C13 C14 C15 Ti1 65.9(3)
C19 C14 C15 Ti1 -119.5(5)
C25 C21 C22 C23 -1.3(5)
C26 C21 C22 C23 172.4(5)
Ti2 C21 C22 C23 -64.4(3)
C25 C21 C22 C27 -174.9(5)
C26 C21 C22 C27 -1.2(8)
Ti2 C21 C22 C27 121.9(5)
C25 C21 C22 Ti2 63.1(3)
C26 C21 C22 Ti2 -123.2(5)
C21 C22 C23 C24 0.4(5)
C27 C22 C23 C24 174.1(5)
Ti2 C22 C23 C24 -64.6(3)
C21 C22 C23 C28 -169.6(4)
C27 C22 C23 C28 4.1(8)
Ti2 C22 C23 C28 125.3(5)
C21 C22 C23 Ti2 65.1(3)
C27 C22 C23 Ti2 -121.2(5)
C22 C23 C24 C25 0.6(5)
C28 C23 C24 C25 170.4(4)
Ti2 C23 C24 C25 -65.2(3)
C22 C23 C24 C29 -175.9(5)
C28 C23 C24 C29 -6.1(8)
Ti2 C23 C24 C29 118.2(5)
C22 C23 C24 Ti2 65.8(3)
C28 C23 C24 Ti2 -124.4(5)
C22 C21 C25 C24 1.7(6)
C26 C21 C25 C24 -171.9(5)
Ti2 C21 C25 C24 66.1(3)
C22 C21 C25 C30 175.7(5)
C26 C21 C25 C30 2.2(8)
Ti2 C21 C25 C30 -119.9(5)
C22 C21 C25 Ti2 -64.4(3)
C26 C21 C25 Ti2 122.0(5)
C23 C24 C25 C21 -1.4(5)
C29 C24 C25 C21 175.3(5)
Ti2 C24 C25 C21 -67.3(3)
C23 C24 C25 C30 -175.5(5)
C29 C24 C25 C30 1.1(8)
Ti2 C24 C25 C30 118.6(5)
C23 C24 C25 Ti2 65.8(3)
C29 C24 C25 Ti2 -117.5(5)
Si1 C31 C51 N1 109.3(6)
Si1 C31 C51 Ti1 -58.8(8)
Si2 C41 C61 N2 117.5(5)
Si2 C41 C61 Ti2 -51.3(9)
C31 C51 N1 C52 6.2(9)
Ti1 C51 N1 C52 -179.6(5)
C31 C51 N1 Ti1 -174.2(6)
C54 C52 N1 C51 61.7(7)
C55 C52 N1 C51 -59.9(7)
C53 C52 N1 C51 179.9(5)
C54 C52 N1 Ti1 -117.3(10)
C55 C52 N1 Ti1 121.2(9)
C53 C52 N1 Ti1 0.9(13)
C41 C61 N2 C62 4.1(9)
Ti2 C61 N2 C62 178.5(5)
C41 C61 N2 Ti2 -174.4(6)
C63 C62 N2 C61 -179.2(5)
C65 C62 N2 C61 -58.9(6)
C64 C62 N2 C61 62.0(6)
C63 C62 N2 Ti2 -3.4(11)
C65 C62 N2 Ti2 116.9(8)
C64 C62 N2 Ti2 -122.2(8)
Ti2 C32 Si1 C34 -45.4(4)
Ti2 C32 Si1 C33 -169.7(3)
Ti2 C32 Si1 C31 74.4(4)
Ti1 C42 Si2 C44 -38.4(4)
Ti1 C42 Si2 C43 -163.2(3)
Ti1 C42 Si2 C41 80.6(3)
Ti2 O1 Ti1 C51 61.2(3)
Ti2 O1 Ti1 N1 29.7(3)
Ti2 O1 Ti1 C42 -60.2(3)
Ti2 O1 Ti1 C12 156.0(3)
Ti2 O1 Ti1 C11 -169.5(3)
Ti2 O1 Ti1 C14 -172.5(3)
Ti2 O1 Ti1 C13 142.5(3)
Ti2 O1 Ti1 C15 -147.6(2)
Ti1 O1 Ti2 C61 62.0(3)
Ti1 O1 Ti2 N2 31.7(3)
Ti1 O1 Ti2 C32 -58.5(3)
Ti1 O1 Ti2 C25 159.1(3)
Ti1 O1 Ti2 C24 -166.6(3)
Ti1 O1 Ti2 C23 -146.1(2)
Ti1 O1 Ti2 C22 -175.3(3)
Ti1 O1 Ti2 C21 144.2(3)
